data_7003731
loop_
_publ_author_name
'Niu, Hao-Tao'
'Yin, Zhenming'
'Su, Dongdong'
'Niu, Dong'
'He, Jiaqi'
'Cheng, Jin-Pei'

_publ_section_title
;
 Imidazolium-based macrocycles as multisignaling chemosensors for
 anions
;
_journal_issue 28
_journal_name_full 'Dalton Transactions'
_journal_page_first 3694
_journal_page_last 3700
_journal_paper_doi 10.1039/b719115d
_journal_year 2008
_chemical_formula_sum 'C38 H36 F12 Fe N6 P2'
_chemical_formula_weight 922.52
_chemical_name_systematic
;
?
;
_space_group_IT_number 14
_symmetry_cell_setting monoclinic
_symmetry_space_group_name_Hall '-P 2yn'
_symmetry_space_group_name_H-M 'P 1 21/n 1'
_atom_sites_solution_hydrogens geom
_atom_sites_solution_primary direct
_atom_sites_solution_secondary difmap
_audit_creation_method SHELXL-97
_cell_angle_alpha 90.00
_cell_angle_beta 96.449(4)
_cell_angle_gamma 90.00
_cell_formula_units_Z 4
_cell_length_a 11.757(3)
_cell_length_b 23.966(6)
_cell_length_c 14.510(4)
_cell_measurement_reflns_used 4145
_cell_measurement_temperature 294(2)
_cell_measurement_theta_max 23.48
_cell_measurement_theta_min 2.28
_cell_volume 4062.6(18)
_computing_cell_refinement 'Bruker SMART'
_computing_data_collection 'Bruker SMART'
_computing_data_reduction 'Bruker SAINT'
_computing_molecular_graphics 'Bruker SHELXTL'
_computing_publication_material 'Bruker SHELXTL'
_computing_structure_refinement 'SHELXL-97 (Sheldrick, 1997)'
_computing_structure_solution 'SHELXS-97 (Sheldrick, 1990)'
_diffrn_ambient_temperature 294(2)
_diffrn_measured_fraction_theta_full 0.996
_diffrn_measured_fraction_theta_max 0.996
_diffrn_measurement_device_type 'CCD area detector'
_diffrn_measurement_method 'phi and omega scans'
_diffrn_radiation_monochromator graphite
_diffrn_radiation_source 'fine-focus sealed tube'
_diffrn_radiation_type MoK\a
_diffrn_radiation_wavelength 0.71073
_diffrn_reflns_av_R_equivalents 0.0298
_diffrn_reflns_av_sigmaI/netI 0.0463
_diffrn_reflns_limit_h_max 13
_diffrn_reflns_limit_h_min -13
_diffrn_reflns_limit_k_max 28
_diffrn_reflns_limit_k_min -16
_diffrn_reflns_limit_l_max 10
_diffrn_reflns_limit_l_min -17
_diffrn_reflns_number 13926
_diffrn_reflns_theta_full 25.02
_diffrn_reflns_theta_max 25.02
_diffrn_reflns_theta_min 1.65
_exptl_absorpt_coefficient_mu 0.542
_exptl_absorpt_correction_T_max 0.888
_exptl_absorpt_correction_T_min 0.837
_exptl_absorpt_correction_type multi-scan
_exptl_absorpt_process_details SADABS
_exptl_crystal_density_diffrn 1.508
_exptl_crystal_density_meas ?
_exptl_crystal_density_method 'not measured'
_exptl_crystal_F_000 1880
_exptl_crystal_size_max 0.32
_exptl_crystal_size_mid 0.26
_exptl_crystal_size_min 0.22
_refine_diff_density_max 0.377
_refine_diff_density_min -0.294
_refine_diff_density_rms 0.057
_refine_ls_extinction_method none
_refine_ls_goodness_of_fit_ref 1.009
_refine_ls_hydrogen_treatment constr
_refine_ls_matrix_type full
_refine_ls_number_parameters 644
_refine_ls_number_reflns 7133
_refine_ls_number_restraints 294
_refine_ls_restrained_S_all 1.127
_refine_ls_R_factor_all 0.0844
_refine_ls_R_factor_gt 0.0484
_refine_ls_shift/su_max 0.003
_refine_ls_shift/su_mean 0.000
_refine_ls_structure_factor_coef Fsqd
_refine_ls_weighting_details 'calc w=1/[\s^2^(Fo^2^)+(0.0624P)^2^+2.8853P] where P=(Fo^2^+2Fc^2^)/3'
_refine_ls_weighting_scheme calc
_refine_ls_wR_factor_gt 0.1160
_refine_ls_wR_factor_ref 0.1401
_reflns_number_gt 4714
_reflns_number_total 7133
_reflns_threshold_expression >2sigma(I)
_cod_data_source_file b719115d.txt
_cod_data_source_block 070725b
_cod_depositor_comments
;
The following automatic conversions were performed:
'_symmetry_cell_setting' value 'Monoclinic' changed to 'monoclinic'
according to '/home/saulius/struct/CIF-dictionaries/cif_core.dic'
dictionary named 'cif_core.dic' version 2.4.1 from
2010-06-29.

'_exptl_absorpt_correction_type' value 'MULTI-SCAN' changed
to 'multi-scan' according to
'/home/saulius/struct/CIF-dictionaries/cif_core.dic' dictionary named
'cif_core.dic' version 2.4.1 from
2010-06-29.

'_refine_ls_hydrogen_treatment' value 'CONSTR' changed to
'constr' according to '/home/saulius/struct/CIF-dictionaries/cif_core.dic'
dictionary named 'cif_core.dic' version 2.4.1 from 2010-06-29.

Automatic conversion script
Id: cif_fix_enum 1527 2010-12-29 10:47:43Z saulius 

The following automatic conversions were performed:

'_exptl_crystal_density_meas' value 'NONE' was changed to '?' - the
value is perceived as not measured.

Automatic conversion script
Id: cif_fix_values 3008 2015-01-20 13:52:24Z robertas 
;
_cod_original_cell_volume 4062.6(19)
_cod_original_sg_symbol_H-M P2(1)/n
_cod_database_code 7003731

loop_
_symmetry_equiv_pos_as_xyz
'x, y, z'
'-x+1/2, y+1/2, -z+1/2'
'-x, -y, -z'
'x-1/2, -y-1/2, z-1/2'

loop_
_atom_site_label
_atom_site_type_symbol
_atom_site_fract_x
_atom_site_fract_y
_atom_site_fract_z
_atom_site_U_iso_or_equiv
_atom_site_adp_type
_atom_site_occupancy
_atom_site_symmetry_multiplicity
_atom_site_calc_flag
_atom_site_refinement_flags
_atom_site_disorder_assembly
_atom_site_disorder_group
Fe1 Fe 0.20876(5) 0.22358(2) 0.37434(4) 0.04691(19) Uani 1 1 d . . .
N1 N 0.4333(3) 0.19678(13) 0.2250(2) 0.0472(8) Uani 1 1 d . . .
N2 N 0.3835(3) 0.15185(12) 0.0975(2) 0.0476(8) Uani 1 1 d . . .
N3 N 0.0627(3) -0.01485(13) 0.2976(2) 0.0518(8) Uani 1 1 d . . .
N4 N 0.0875(3) 0.05184(12) 0.3976(2) 0.0521(8) Uani 1 1 d . . .
C1 C 0.3218(3) 0.28601(15) 0.3527(3) 0.0514(10) Uani 1 1 d . . .
H1 H 0.3241 0.3064 0.2983 0.062 Uiso 1 1 calc R . .
C2 C 0.2572(4) 0.30012(17) 0.4271(3) 0.0603(11) Uani 1 1 d . . .
H2 H 0.2097 0.3310 0.4297 0.072 Uiso 1 1 calc R . .
C3 C 0.2787(4) 0.25843(19) 0.4961(3) 0.0659(12) Uani 1 1 d . . .
H3 H 0.2475 0.2571 0.5522 0.079 Uiso 1 1 calc R . .
C4 C 0.3561(4) 0.21899(17) 0.4650(3) 0.0556(11) Uani 1 1 d . . .
H4 H 0.3848 0.1877 0.4976 0.067 Uiso 1 1 calc R . .
C5 C 0.3822(3) 0.23540(15) 0.3758(3) 0.0465(9) Uani 1 1 d . . .
C6 C 0.4697(3) 0.20707(17) 0.3244(3) 0.0537(10) Uani 1 1 d . . .
H6A H 0.5384 0.2298 0.3297 0.064 Uiso 1 1 calc R . .
H6B H 0.4894 0.1716 0.3543 0.064 Uiso 1 1 calc R . .
C7 C 0.4175(4) 0.23556(17) 0.1541(3) 0.0644(12) Uani 1 1 d . . .
H7 H 0.4266 0.2740 0.1600 0.077 Uiso 1 1 calc R . .
C8 C 0.3868(4) 0.20757(18) 0.0756(3) 0.0648(12) Uani 1 1 d . . .
H8 H 0.3705 0.2230 0.0167 0.078 Uiso 1 1 calc R . .
C9 C 0.4125(3) 0.14675(15) 0.1878(3) 0.0454(9) Uani 1 1 d . . .
H9 H 0.4175 0.1132 0.2203 0.054 Uiso 1 1 calc R . .
C10 C 0.3638(4) 0.10484(17) 0.0308(3) 0.0582(11) Uani 1 1 d . . .
H10A H 0.4368 0.0893 0.0186 0.070 Uiso 1 1 calc R . .
H10B H 0.3249 0.1185 -0.0273 0.070 Uiso 1 1 calc R . .
C11 C 0.2922(3) 0.05977(16) 0.0692(2) 0.0474(9) Uani 1 1 d . . .
C12 C 0.3433(3) 0.01187(15) 0.1113(2) 0.0437(9) Uani 1 1 d . . .
C13 C 0.4642(4) 0.00123(19) 0.1156(3) 0.0562(10) Uani 1 1 d . . .
H13 H 0.5103 0.0267 0.0889 0.067 Uiso 1 1 calc R . .
C14 C 0.5129(4) -0.0447(2) 0.1576(3) 0.0660(12) Uani 1 1 d . . .
H14 H 0.5911 -0.0508 0.1581 0.079 Uiso 1 1 calc R . .
C15 C 0.4460(4) -0.08332(19) 0.2004(3) 0.0692(13) Uani 1 1 d . . .
H15 H 0.4801 -0.1150 0.2285 0.083 Uiso 1 1 calc R . .
C16 C 0.3328(4) -0.07490(17) 0.2012(3) 0.0618(12) Uani 1 1 d . . .
H16 H 0.2907 -0.1005 0.2314 0.074 Uiso 1 1 calc R . .
C17 C 0.2752(3) -0.02765(15) 0.1568(3) 0.0463(9) Uani 1 1 d . . .
C18 C 0.1572(3) -0.01799(16) 0.1576(3) 0.0508(10) Uani 1 1 d . . .
C19 C 0.1046(3) 0.02827(18) 0.1086(3) 0.0531(10) Uani 1 1 d . . .
C20 C -0.0173(4) 0.0376(2) 0.1021(3) 0.0740(14) Uani 1 1 d . . .
H20 H -0.0638 0.0124 0.1289 0.089 Uiso 1 1 calc R . .
C21 C -0.0646(5) 0.0836(3) 0.0564(4) 0.094(2) Uani 1 1 d . . .
H21 H -0.1434 0.0888 0.0514 0.112 Uiso 1 1 calc R . .
C22 C 0.0040(6) 0.1226(3) 0.0173(4) 0.0923(18) Uani 1 1 d . . .
H22 H -0.0295 0.1542 -0.0113 0.111 Uiso 1 1 calc R . .
C23 C 0.1169(5) 0.1152(2) 0.0205(3) 0.0726(13) Uani 1 1 d . . .
H23 H 0.1603 0.1415 -0.0073 0.087 Uiso 1 1 calc R . .
C24 C 0.1730(4) 0.06803(17) 0.0654(3) 0.0516(10) Uani 1 1 d . . .
C25 C 0.0868(4) -0.05179(17) 0.2195(3) 0.0657(12) Uani 1 1 d . . .
H25A H 0.0158 -0.0639 0.1847 0.079 Uiso 1 1 calc R . .
H25B H 0.1291 -0.0845 0.2430 0.079 Uiso 1 1 calc R . .
C26 C -0.0405(4) -0.00608(18) 0.3322(3) 0.0661(12) Uani 1 1 d . . .
H26 H -0.1081 -0.0255 0.3156 0.079 Uiso 1 1 calc R . .
C27 C -0.0257(4) 0.03543(18) 0.3939(3) 0.0671(13) Uani 1 1 d . . .
H27 H -0.0809 0.0504 0.4279 0.081 Uiso 1 1 calc R . .
C28 C 0.1374(3) 0.02059(15) 0.3394(3) 0.0500(10) Uani 1 1 d . . .
H28 H 0.2139 0.0231 0.3291 0.060 Uiso 1 1 calc R . .
C29 C 0.1419(4) 0.10270(16) 0.4420(3) 0.0627(12) Uani 1 1 d . . .
H29A H 0.2239 0.0973 0.4542 0.075 Uiso 1 1 calc R . .
H29B H 0.1120 0.1095 0.5007 0.075 Uiso 1 1 calc R . .
C30 C 0.1168(3) 0.15177(15) 0.3788(3) 0.0483(9) Uani 1 1 d . . .
C31 C 0.0470(4) 0.1988(2) 0.3941(4) 0.0760(15) Uani 1 1 d . . .
H31 H 0.0097 0.2050 0.4464 0.091 Uiso 1 1 calc R . .
C32 C 0.0443(4) 0.2339(2) 0.3166(5) 0.0933(19) Uani 1 1 d . . .
H32 H 0.0060 0.2679 0.3096 0.112 Uiso 1 1 calc R . .
C33 C 0.1086(5) 0.2097(2) 0.2514(4) 0.0783(15) Uani 1 1 d . . .
H33 H 0.1196 0.2244 0.1938 0.094 Uiso 1 1 calc R . .
C34 C 0.1538(3) 0.15867(17) 0.2893(3) 0.0534(10) Uani 1 1 d . . .
H34 H 0.1996 0.1340 0.2606 0.064 Uiso 1 1 calc R . .
P1 P 0.72443(10) 0.13334(5) 0.52812(8) 0.0611(3) Uani 1 1 d D . .
F1 F 0.6725(10) 0.1182(5) 0.4262(6) 0.099(3) Uani 0.472(10) 1 d PDU A 1
F2 F 0.6087(9) 0.1127(6) 0.5575(9) 0.137(4) Uani 0.472(10) 1 d PDU A 1
F3 F 0.7740(11) 0.0740(4) 0.5451(9) 0.122(4) Uani 0.472(10) 1 d PDU A 1
F4 F 0.8388(9) 0.1578(6) 0.4990(7) 0.115(3) Uani 0.472(10) 1 d PDU A 1
F5 F 0.6725(11) 0.1938(4) 0.5057(9) 0.130(4) Uani 0.472(10) 1 d PDU A 1
F6 F 0.7771(11) 0.1485(6) 0.6289(7) 0.103(4) Uani 0.472(10) 1 d PDU A 1
F1' F 0.7287(10) 0.1029(5) 0.4304(6) 0.112(3) Uani 0.528(10) 1 d PDU A 2
F2' F 0.5936(6) 0.1350(4) 0.5123(9) 0.128(3) Uani 0.528(10) 1 d PDU A 2
F3' F 0.7101(10) 0.0741(3) 0.5750(6) 0.099(3) Uani 0.528(10) 1 d PDU A 2
F4' F 0.8569(6) 0.1243(6) 0.5355(9) 0.156(4) Uani 0.528(10) 1 d PDU A 2
F5' F 0.7395(13) 0.1909(3) 0.4815(6) 0.119(3) Uani 0.528(10) 1 d PDU A 2
F6' F 0.7266(11) 0.1620(5) 0.6250(6) 0.100(3) Uani 0.528(10) 1 d PDU A 2
P2 P 0.70250(9) 0.34248(4) 0.24725(8) 0.0544(3) Uani 1 1 d D . .
F7 F 0.6810(6) 0.2812(2) 0.2086(6) 0.093(2) Uani 0.727(6) 1 d PDU B 3
F8 F 0.6037(6) 0.3304(2) 0.3095(4) 0.108(2) Uani 0.727(6) 1 d PDU B 3
F9 F 0.8016(6) 0.3268(2) 0.3246(4) 0.119(2) Uani 0.727(6) 1 d PDU B 3
F10 F 0.7943(7) 0.3574(4) 0.1804(5) 0.148(3) Uani 0.727(6) 1 d PDU B 3
F11 F 0.6058(6) 0.3624(2) 0.1682(4) 0.1121(19) Uani 0.727(6) 1 d PDU B 3
F12 F 0.7163(12) 0.4047(3) 0.2863(8) 0.107(4) Uani 0.727(6) 1 d PDU B 3
F7' F 0.718(2) 0.2852(8) 0.1926(19) 0.113(7) Uani 0.273(6) 1 d PDU B 4
F8' F 0.7054(17) 0.3077(5) 0.3425(7) 0.100(4) Uani 0.273(6) 1 d PDU B 4
F9' F 0.8356(8) 0.3332(6) 0.2432(16) 0.107(4) Uani 0.273(6) 1 d PDU B 4
F10' F 0.707(2) 0.3804(6) 0.1588(9) 0.127(5) Uani 0.273(6) 1 d PDU B 4
F11' F 0.5680(7) 0.3495(6) 0.2395(15) 0.101(4) Uani 0.273(6) 1 d PDU B 4
F12' F 0.698(3) 0.3997(7) 0.3085(15) 0.061(4) Uani 0.273(6) 1 d PDU B 4
N5 N 0.6486(5) 0.1170(3) 0.1293(6) 0.168(3) Uani 1 1 d . . .
C35 C 0.8075(5) 0.1600(3) 0.2414(4) 0.1047(19) Uani 1 1 d . . .
H35A H 0.8597 0.1318 0.2670 0.157 Uiso 1 1 calc R . .
H35B H 0.7757 0.1792 0.2907 0.157 Uiso 1 1 calc R . .
H35C H 0.8475 0.1861 0.2067 0.157 Uiso 1 1 calc R . .
C36 C 0.7180(5) 0.1348(3) 0.1820(6) 0.106(2) Uani 1 1 d . . .
N6 N 0.4165(4) 1.04870(18) 0.3513(3) 0.0769(12) Uani 1 1 d . . .
C37 C 0.5910(5) 0.9851(2) 0.3956(4) 0.0984(18) Uani 1 1 d . . .
H37A H 0.6344 0.9995 0.4505 0.148 Uiso 1 1 calc R . .
H37B H 0.6384 0.9841 0.3459 0.148 Uiso 1 1 calc R . .
H37C H 0.5651 0.9481 0.4075 0.148 Uiso 1 1 calc R . .
C38 C 0.4926(5) 1.0210(2) 0.3699(3) 0.0660(12) Uani 1 1 d . . .

loop_
_atom_site_aniso_label
_atom_site_aniso_U_11
_atom_site_aniso_U_22
_atom_site_aniso_U_33
_atom_site_aniso_U_23
_atom_site_aniso_U_13
_atom_site_aniso_U_12
Fe1 0.0499(3) 0.0385(3) 0.0525(4) -0.0008(3) 0.0062(3) -0.0045(2)
N1 0.0459(18) 0.0439(18) 0.053(2) 0.0020(16) 0.0112(15) -0.0022(15)
N2 0.057(2) 0.0433(18) 0.044(2) 0.0055(15) 0.0151(15) 0.0017(15)
N3 0.055(2) 0.0416(18) 0.061(2) -0.0062(16) 0.0138(17) -0.0110(15)
N4 0.067(2) 0.0393(17) 0.051(2) -0.0003(16) 0.0129(17) -0.0074(16)
C1 0.063(3) 0.037(2) 0.054(3) -0.0001(18) 0.005(2) -0.0123(18)
C2 0.075(3) 0.042(2) 0.064(3) -0.013(2) 0.009(2) -0.006(2)
C3 0.087(3) 0.067(3) 0.045(3) -0.008(2) 0.010(2) -0.013(3)
C4 0.064(3) 0.050(2) 0.049(2) 0.003(2) -0.008(2) -0.010(2)
C5 0.050(2) 0.042(2) 0.047(2) -0.0033(18) 0.0017(18) -0.0122(17)
C6 0.045(2) 0.052(2) 0.061(3) -0.004(2) -0.0042(19) -0.0051(18)
C7 0.083(3) 0.042(2) 0.070(3) 0.010(2) 0.019(3) -0.004(2)
C8 0.087(3) 0.054(3) 0.056(3) 0.017(2) 0.016(2) 0.004(2)
C9 0.050(2) 0.039(2) 0.049(2) 0.0038(18) 0.0127(18) 0.0020(17)
C10 0.079(3) 0.059(3) 0.039(2) -0.001(2) 0.018(2) 0.008(2)
C11 0.059(2) 0.050(2) 0.034(2) -0.0079(18) 0.0088(18) 0.0026(19)
C12 0.051(2) 0.043(2) 0.037(2) -0.0145(17) 0.0060(17) 0.0022(17)
C13 0.055(2) 0.070(3) 0.046(2) -0.012(2) 0.0120(19) 0.003(2)
C14 0.061(3) 0.079(3) 0.057(3) -0.015(2) 0.006(2) 0.025(3)
C15 0.083(4) 0.054(3) 0.069(3) -0.008(2) 0.001(3) 0.023(3)
C16 0.083(3) 0.041(2) 0.061(3) -0.007(2) 0.007(2) 0.002(2)
C17 0.056(2) 0.039(2) 0.044(2) -0.0148(17) 0.0072(18) -0.0017(18)
C18 0.054(2) 0.046(2) 0.053(2) -0.0189(19) 0.0081(19) -0.0099(19)
C19 0.049(2) 0.065(3) 0.045(2) -0.022(2) 0.0003(18) 0.002(2)
C20 0.057(3) 0.111(4) 0.053(3) -0.022(3) 0.001(2) 0.003(3)
C21 0.061(3) 0.151(6) 0.065(3) -0.031(4) -0.011(3) 0.040(4)
C22 0.091(4) 0.119(5) 0.064(3) 0.003(3) -0.004(3) 0.045(4)
C23 0.083(4) 0.083(3) 0.050(3) 0.005(2) 0.001(2) 0.025(3)
C24 0.062(3) 0.057(2) 0.035(2) -0.0100(19) -0.0001(18) 0.010(2)
C25 0.064(3) 0.052(2) 0.083(3) -0.024(2) 0.020(2) -0.017(2)
C26 0.060(3) 0.061(3) 0.082(3) -0.009(3) 0.024(2) -0.020(2)
C27 0.069(3) 0.061(3) 0.076(3) -0.005(2) 0.032(3) -0.011(2)
C28 0.050(2) 0.042(2) 0.059(3) -0.003(2) 0.009(2) -0.0078(18)
C29 0.089(3) 0.049(2) 0.051(3) -0.010(2) 0.012(2) -0.017(2)
C30 0.050(2) 0.042(2) 0.055(2) -0.0065(18) 0.0138(19) -0.0094(18)
C31 0.051(3) 0.060(3) 0.122(5) -0.019(3) 0.033(3) -0.007(2)
C32 0.054(3) 0.062(3) 0.159(6) 0.014(4) -0.013(3) 0.005(2)
C33 0.075(3) 0.075(3) 0.077(4) 0.019(3) -0.026(3) -0.023(3)
C34 0.053(2) 0.056(2) 0.051(3) -0.010(2) 0.0048(19) -0.013(2)
P1 0.0599(7) 0.0622(7) 0.0609(8) -0.0012(6) 0.0052(6) -0.0069(6)
F1 0.107(6) 0.105(6) 0.076(5) -0.006(4) -0.024(5) -0.009(5)
F2 0.098(6) 0.176(8) 0.145(7) 0.012(6) 0.041(5) -0.040(6)
F3 0.123(7) 0.087(5) 0.150(7) 0.006(5) -0.012(6) 0.036(5)
F4 0.089(5) 0.144(7) 0.119(6) 0.014(5) 0.038(4) -0.045(5)
F5 0.124(7) 0.096(5) 0.164(7) -0.002(5) -0.013(6) 0.029(5)
F6 0.130(8) 0.107(7) 0.069(5) -0.007(4) -0.005(5) -0.032(6)
F1' 0.140(7) 0.119(6) 0.082(5) -0.026(4) 0.039(5) -0.011(5)
F2' 0.068(4) 0.145(6) 0.165(7) 0.037(5) -0.009(4) 0.023(4)
F3' 0.130(6) 0.062(4) 0.098(5) 0.013(3) -0.009(4) 0.001(4)
F4' 0.085(5) 0.187(8) 0.199(8) 0.009(7) 0.026(5) 0.009(5)
F5' 0.175(8) 0.079(4) 0.106(5) 0.019(4) 0.021(5) -0.035(5)
F6' 0.153(8) 0.086(5) 0.066(4) -0.020(4) 0.032(5) -0.015(5)
P2 0.0556(7) 0.0516(6) 0.0560(7) -0.0033(5) 0.0060(5) -0.0020(5)
F7 0.095(4) 0.073(3) 0.116(5) -0.045(3) 0.039(3) -0.002(2)
F8 0.122(4) 0.108(4) 0.106(4) -0.028(3) 0.067(3) -0.035(3)
F9 0.124(4) 0.117(4) 0.104(4) -0.024(3) -0.048(3) 0.059(3)
F10 0.120(5) 0.209(6) 0.124(5) 0.000(4) 0.059(4) -0.053(4)
F11 0.124(4) 0.112(3) 0.088(3) 0.018(3) -0.044(3) -0.008(3)
F12 0.104(6) 0.065(4) 0.147(8) -0.022(4) -0.005(5) -0.016(3)
F7' 0.121(11) 0.115(9) 0.109(9) -0.050(7) 0.039(8) 0.010(7)
F8' 0.142(9) 0.077(6) 0.081(6) 0.024(5) 0.015(7) -0.002(6)
F9' 0.061(6) 0.115(7) 0.145(9) 0.019(7) 0.009(7) 0.008(5)
F10' 0.146(9) 0.140(8) 0.096(7) 0.047(6) 0.022(7) 0.023(7)
F11' 0.073(6) 0.095(7) 0.133(9) -0.025(7) 0.010(7) 0.013(5)
F12' 0.075(8) 0.043(6) 0.064(7) -0.009(5) 0.009(6) 0.000(6)
N5 0.068(4) 0.198(7) 0.244(8) -0.079(6) 0.039(5) -0.036(4)
C35 0.099(5) 0.110(5) 0.102(5) 0.002(4) -0.004(4) -0.001(4)
C36 0.055(3) 0.113(5) 0.156(6) -0.029(4) 0.040(4) -0.018(3)
N6 0.074(3) 0.072(3) 0.083(3) 0.006(2) 0.002(2) -0.006(2)
C37 0.099(4) 0.096(4) 0.095(4) -0.014(3) -0.013(3) 0.018(3)
C38 0.076(3) 0.063(3) 0.058(3) 0.001(2) 0.002(2) -0.009(3)

loop_
_atom_type_symbol
_atom_type_description
_atom_type_scat_dispersion_real
_atom_type_scat_dispersion_imag
_atom_type_scat_source
C C 0.0033 0.0016 'International Tables Vol C Tables 4.2.6.8 and 6.1.1.4'
H H 0.0000 0.0000 'International Tables Vol C Tables 4.2.6.8 and 6.1.1.4'
N N 0.0061 0.0033 'International Tables Vol C Tables 4.2.6.8 and 6.1.1.4'
F F 0.0171 0.0103 'International Tables Vol C Tables 4.2.6.8 and 6.1.1.4'
P P 0.1023 0.0942 'International Tables Vol C Tables 4.2.6.8 and 6.1.1.4'
Fe Fe 0.3463 0.8444 'International Tables Vol C Tables 4.2.6.8 and 6.1.1.4'

loop_
_geom_angle_atom_site_label_1
_geom_angle_atom_site_label_2
_geom_angle_atom_site_label_3
_geom_angle
_geom_angle_site_symmetry_1
_geom_angle_site_symmetry_3
_geom_angle_publ_flag
C32 Fe1 C30 68.46(19) . . ?
C32 Fe1 C3 125.3(3) . . ?
C30 Fe1 C3 118.81(17) . . ?
C32 Fe1 C31 40.2(2) . . ?
C30 Fe1 C31 40.91(16) . . ?
C3 Fe1 C31 106.8(2) . . ?
C32 Fe1 C2 104.9(2) . . ?
C30 Fe1 C2 150.79(17) . . ?
C3 Fe1 C2 40.59(17) . . ?
C31 Fe1 C2 115.65(18) . . ?
C32 Fe1 C34 67.8(2) . . ?
C30 Fe1 C34 40.85(15) . . ?
C3 Fe1 C34 154.52(18) . . ?
C31 Fe1 C34 68.12(18) . . ?
C2 Fe1 C34 164.72(17) . . ?
C32 Fe1 C1 116.8(2) . . ?
C30 Fe1 C1 167.81(16) . . ?
C3 Fe1 C1 68.21(17) . . ?
C31 Fe1 C1 149.77(18) . . ?
C2 Fe1 C1 40.88(16) . . ?
C34 Fe1 C1 129.01(16) . . ?
C32 Fe1 C33 40.1(2) . . ?
C30 Fe1 C33 68.65(18) . . ?
C3 Fe1 C33 162.7(2) . . ?
C31 Fe1 C33 67.8(2) . . ?
C2 Fe1 C33 125.41(19) . . ?
C34 Fe1 C33 40.57(18) . . ?
C1 Fe1 C33 107.68(18) . . ?
C32 Fe1 C5 152.0(2) . . ?
C30 Fe1 C5 130.18(15) . . ?
C3 Fe1 C5 68.41(17) . . ?
C31 Fe1 C5 167.5(2) . . ?
C2 Fe1 C5 68.80(16) . . ?
C34 Fe1 C5 110.91(16) . . ?
C1 Fe1 C5 40.66(15) . . ?
C33 Fe1 C5 120.2(2) . . ?
C32 Fe1 C4 164.4(3) . . ?
C30 Fe1 C4 110.25(16) . . ?
C3 Fe1 C4 40.52(17) . . ?
C31 Fe1 C4 128.7(2) . . ?
C2 Fe1 C4 68.25(17) . . ?
C34 Fe1 C4 122.13(17) . . ?
C1 Fe1 C4 67.87(16) . . ?
C33 Fe1 C4 155.2(2) . . ?
C5 Fe1 C4 40.38(16) . . ?
C9 N1 C7 107.5(3) . . ?
C9 N1 C6 124.6(3) . . ?
C7 N1 C6 127.8(3) . . ?
C9 N2 C8 108.0(3) . . ?
C9 N2 C10 125.4(3) . . ?
C8 N2 C10 126.3(3) . . ?
C28 N3 C26 107.6(3) . . ?
C28 N3 C25 123.9(3) . . ?
C26 N3 C25 128.1(3) . . ?
C28 N4 C27 108.0(3) . . ?
C28 N4 C29 123.0(3) . . ?
C27 N4 C29 127.8(4) . . ?
C5 C1 C2 108.4(4) . . ?
C5 C1 Fe1 69.9(2) . . ?
C2 C1 Fe1 69.4(2) . . ?
C5 C1 H1 125.8 . . ?
C2 C1 H1 125.8 . . ?
Fe1 C1 H1 126.5 . . ?
C3 C2 C1 107.4(4) . . ?
C3 C2 Fe1 69.6(2) . . ?
C1 C2 Fe1 69.8(2) . . ?
C3 C2 H2 126.3 . . ?
C1 C2 H2 126.3 . . ?
Fe1 C2 H2 125.9 . . ?
C2 C3 C4 108.4(4) . . ?
C2 C3 Fe1 69.8(2) . . ?
C4 C3 Fe1 70.3(2) . . ?
C2 C3 H3 125.8 . . ?
C4 C3 H3 125.8 . . ?
Fe1 C3 H3 125.7 . . ?
C5 C4 C3 108.5(4) . . ?
C5 C4 Fe1 69.8(2) . . ?
C3 C4 Fe1 69.2(2) . . ?
C5 C4 H4 125.8 . . ?
C3 C4 H4 125.8 . . ?
Fe1 C4 H4 126.9 . . ?
C4 C5 C1 107.3(4) . . ?
C4 C5 C6 124.0(4) . . ?
C1 C5 C6 128.3(4) . . ?
C4 C5 Fe1 69.9(2) . . ?
C1 C5 Fe1 69.4(2) . . ?
C6 C5 Fe1 131.9(3) . . ?
N1 C6 C5 114.9(3) . . ?
N1 C6 H6A 108.5 . . ?
C5 C6 H6A 108.5 . . ?
N1 C6 H6B 108.5 . . ?
C5 C6 H6B 108.5 . . ?
H6A C6 H6B 107.5 . . ?
C8 C7 N1 107.3(4) . . ?
C8 C7 H7 126.3 . . ?
N1 C7 H7 126.3 . . ?
C7 C8 N2 107.6(4) . . ?
C7 C8 H8 126.2 . . ?
N2 C8 H8 126.2 . . ?
N2 C9 N1 109.6(3) . . ?
N2 C9 H9 125.2 . . ?
N1 C9 H9 125.2 . . ?
N2 C10 C11 110.8(3) . . ?
N2 C10 H10A 109.5 . . ?
C11 C10 H10A 109.5 . . ?
N2 C10 H10B 109.5 . . ?
C11 C10 H10B 109.5 . . ?
H10A C10 H10B 108.1 . . ?
C12 C11 C24 120.5(4) . . ?
C12 C11 C10 121.0(4) . . ?
C24 C11 C10 118.5(4) . . ?
C11 C12 C13 122.5(4) . . ?
C11 C12 C17 120.2(3) . . ?
C13 C12 C17 117.3(4) . . ?
C14 C13 C12 122.0(4) . . ?
C14 C13 H13 119.0 . . ?
C12 C13 H13 119.0 . . ?
C13 C14 C15 120.4(4) . . ?
C13 C14 H14 119.8 . . ?
C15 C14 H14 119.8 . . ?
C16 C15 C14 120.5(4) . . ?
C16 C15 H15 119.7 . . ?
C14 C15 H15 119.7 . . ?
C15 C16 C17 122.1(4) . . ?
C15 C16 H16 118.9 . . ?
C17 C16 H16 118.9 . . ?
C18 C17 C16 122.8(4) . . ?
C18 C17 C12 119.5(4) . . ?
C16 C17 C12 117.7(4) . . ?
C17 C18 C19 119.9(4) . . ?
C17 C18 C25 121.3(4) . . ?
C19 C18 C25 118.4(4) . . ?
C18 C19 C24 120.2(4) . . ?
C18 C19 C20 121.9(4) . . ?
C24 C19 C20 118.0(4) . . ?
C21 C20 C19 120.2(5) . . ?
C21 C20 H20 119.9 . . ?
C19 C20 H20 119.9 . . ?
C20 C21 C22 120.9(5) . . ?
C20 C21 H21 119.6 . . ?
C22 C21 H21 119.6 . . ?
C23 C22 C21 121.0(5) . . ?
C23 C22 H22 119.5 . . ?
C21 C22 H22 119.5 . . ?
C22 C23 C24 121.8(5) . . ?
C22 C23 H23 119.1 . . ?
C24 C23 H23 119.1 . . ?
C11 C24 C23 122.3(4) . . ?
C11 C24 C19 119.5(4) . . ?
C23 C24 C19 118.2(4) . . ?
N3 C25 C18 107.2(3) . . ?
N3 C25 H25A 110.3 . . ?
C18 C25 H25A 110.3 . . ?
N3 C25 H25B 110.3 . . ?
C18 C25 H25B 110.3 . . ?
H25A C25 H25B 108.5 . . ?
C27 C26 N3 107.7(4) . . ?
C27 C26 H26 126.2 . . ?
N3 C26 H26 126.2 . . ?
C26 C27 N4 106.8(4) . . ?
C26 C27 H27 126.6 . . ?
N4 C27 H27 126.6 . . ?
N4 C28 N3 109.9(4) . . ?
N4 C28 H28 125.1 . . ?
N3 C28 H28 125.1 . . ?
N4 C29 C30 109.3(3) . . ?
N4 C29 H29A 109.8 . . ?
C30 C29 H29A 109.8 . . ?
N4 C29 H29B 109.8 . . ?
C30 C29 H29B 109.8 . . ?
H29A C29 H29B 108.3 . . ?
C34 C30 C31 106.9(4) . . ?
C34 C30 C29 126.1(4) . . ?
C31 C30 C29 126.9(4) . . ?
C34 C30 Fe1 69.9(2) . . ?
C31 C30 Fe1 69.8(2) . . ?
C29 C30 Fe1 127.8(3) . . ?
C32 C31 C30 108.1(5) . . ?
C32 C31 Fe1 69.5(3) . . ?
C30 C31 Fe1 69.3(2) . . ?
C32 C31 H31 125.9 . . ?
C30 C31 H31 125.9 . . ?
Fe1 C31 H31 126.8 . . ?
C33 C32 C31 109.1(4) . . ?
C33 C32 Fe1 70.6(3) . . ?
C31 C32 Fe1 70.2(3) . . ?
C33 C32 H32 125.4 . . ?
C31 C32 H32 125.4 . . ?
Fe1 C32 H32 125.3 . . ?
C32 C33 C34 107.6(5) . . ?
C32 C33 Fe1 69.3(3) . . ?
C34 C33 Fe1 69.5(2) . . ?
C32 C33 H33 126.2 . . ?
C34 C33 H33 126.2 . . ?
Fe1 C33 H33 126.6 . . ?
C33 C34 C30 108.3(4) . . ?
C33 C34 Fe1 69.9(3) . . ?
C30 C34 Fe1 69.3(2) . . ?
C33 C34 H34 125.9 . . ?
C30 C34 H34 125.9 . . ?
Fe1 C34 H34 126.5 . . ?
F2' P1 F3 113.7(6) . . ?
F2' P1 F2 32.0(4) . . ?
F3 P1 F2 89.4(6) . . ?
F2' P1 F5' 94.2(6) . . ?
F3 P1 F5' 145.7(6) . . ?
F2 P1 F5' 123.3(7) . . ?
F2' P1 F6' 92.2(6) . . ?
F3 P1 F6' 107.1(6) . . ?
F2 P1 F6' 79.6(6) . . ?
F5' P1 F6' 90.6(6) . . ?
F2' P1 F4' 172.0(6) . . ?
F3 P1 F4' 60.5(5) . . ?
F2 P1 F4' 146.5(7) . . ?
F5' P1 F4' 89.5(6) . . ?
F6' P1 F4' 94.8(6) . . ?
F2' P1 F6 114.8(6) . . ?
F3 P1 F6 87.9(7) . . ?
F2 P1 F6 94.9(7) . . ?
F5' P1 F6 98.5(7) . . ?
F6' P1 F6 24.8(6) . . ?
F4' P1 F6 71.5(6) . . ?
F2' P1 F4 145.9(6) . . ?
F3 P1 F4 93.9(6) . . ?
F2 P1 F4 176.7(7) . . ?
F5' P1 F4 53.7(5) . . ?
F6' P1 F4 98.6(6) . . ?
F4' P1 F4 36.2(4) . . ?
F6 P1 F4 84.5(6) . . ?
F2' P1 F1 65.7(5) . . ?
F3 P1 F1 92.1(6) . . ?
F2 P1 F1 85.7(6) . . ?
F5' P1 F1 81.2(5) . . ?
F6' P1 F1 155.5(5) . . ?
F4' P1 F1 108.0(6) . . ?
F6 P1 F1 179.5(7) . . ?
F4 P1 F1 95.0(6) . . ?
F2' P1 F3' 86.2(5) . . ?
F3 P1 F3' 33.7(4) . . ?
F2 P1 F3' 57.3(5) . . ?
F5' P1 F3' 179.3(6) . . ?
F6' P1 F3' 90.0(6) . . ?
F4' P1 F3' 90.0(6) . . ?
F6 P1 F3' 81.8(6) . . ?
F4 P1 F3' 125.8(6) . . ?
F1 P1 F3' 98.5(5) . . ?
F2' P1 F5 65.8(5) . . ?
F3 P1 F5 177.4(6) . . ?
F2 P1 F5 91.1(7) . . ?
F5' P1 F5 33.2(4) . . ?
F6' P1 F5 75.5(6) . . ?
F4' P1 F5 119.8(6) . . ?
F6 P1 F5 94.7(7) . . ?
F4 P1 F5 85.7(6) . . ?
F1 P1 F5 85.3(6) . . ?
F3' P1 F5 147.4(6) . . ?
F2' P1 F1' 90.6(5) . . ?
F3 P1 F1' 70.9(6) . . ?
F2 P1 F1' 102.3(6) . . ?
F5' P1 F1' 90.1(5) . . ?
F6' P1 F1' 177.1(6) . . ?
F4' P1 F1' 82.4(6) . . ?
F6 P1 F1' 152.3(6) . . ?
F4 P1 F1' 79.5(5) . . ?
F1 P1 F1' 27.4(4) . . ?
F3' P1 F1' 89.3(5) . . ?
F5 P1 F1' 106.5(6) . . ?
F9 P2 F10 89.4(4) . . ?
F9 P2 F8 94.7(4) . . ?
F10 P2 F8 175.6(5) . . ?
F9 P2 F10' 129.1(9) . . ?
F10 P2 F10' 44.0(6) . . ?
F8 P2 F10' 131.7(8) . . ?
F9 P2 F11' 137.1(8) . . ?
F10 P2 F11' 133.0(9) . . ?
F8 P2 F11' 42.7(7) . . ?
F10' P2 F11' 90.2(10) . . ?
F9 P2 F7 96.2(4) . . ?
F10 P2 F7 95.0(4) . . ?
F8 P2 F7 86.2(3) . . ?
F10' P2 F7 105.4(8) . . ?
F11' P2 F7 87.4(5) . . ?
F9 P2 F9' 48.5(7) . . ?
F10 P2 F9' 42.3(6) . . ?
F8 P2 F9' 142.0(8) . . ?
F10' P2 F9' 85.9(9) . . ?
F11' P2 F9' 173.5(10) . . ?
F7 P2 F9' 88.6(6) . . ?
F9 P2 F11 176.2(3) . . ?
F10 P2 F11 88.4(4) . . ?
F8 P2 F11 87.4(4) . . ?
F10' P2 F11 47.8(8) . . ?
F11' P2 F11 44.8(7) . . ?
F7 P2 F11 87.1(4) . . ?
F9' P2 F11 129.8(8) . . ?
F9 P2 F12 86.1(5) . . ?
F10 P2 F12 87.5(5) . . ?
F8 P2 F12 91.2(5) . . ?
F10' P2 F12 74.9(8) . . ?
F11' P2 F12 89.2(7) . . ?
F7 P2 F12 176.6(5) . . ?
F9' P2 F12 94.7(7) . . ?
F11 P2 F12 90.7(5) . . ?
F9 P2 F7' 91.8(11) . . ?
F10 P2 F7' 76.5(9) . . ?
F8 P2 F7' 104.9(8) . . ?
F10' P2 F7' 94.3(12) . . ?
F11' P2 F7' 103.0(10) . . ?
F7 P2 F7' 18.9(9) . . ?
F9' P2 F7' 72.2(10) . . ?
F11 P2 F7' 90.7(11) . . ?
F12 P2 F7' 163.9(9) . . ?
F9 P2 F8' 47.2(6) . . ?
F10 P2 F8' 134.2(8) . . ?
F8 P2 F8' 50.1(6) . . ?
F10' P2 F8' 175.0(9) . . ?
F11' P2 F8' 92.3(9) . . ?
F7 P2 F8' 79.1(6) . . ?
F9' P2 F8' 91.9(9) . . ?
F11 P2 F8' 135.7(7) . . ?
F12 P2 F8' 100.8(6) . . ?
F7' P2 F8' 89.3(12) . . ?
F9 P2 F12' 83.0(10) . . ?
F10 P2 F12' 102.1(10) . . ?
F8 P2 F12' 76.9(10) . . ?
F10' P2 F12' 88.0(11) . . ?
F11' P2 F12' 81.8(12) . . ?
F7 P2 F12' 162.9(10) . . ?
F9' P2 F12' 103.2(12) . . ?
F11 P2 F12' 94.4(10) . . ?
F12 P2 F12' 15.0(12) . . ?
F7' P2 F12' 174.7(15) . . ?
F8' P2 F12' 88.1(10) . . ?
C36 C35 H35A 109.5 . . ?
C36 C35 H35B 109.5 . . ?
H35A C35 H35B 109.5 . . ?
C36 C35 H35C 109.5 . . ?
H35A C35 H35C 109.5 . . ?
H35B C35 H35C 109.5 . . ?
N5 C36 C35 175.0(9) . . ?
C38 C37 H37A 109.5 . . ?
C38 C37 H37B 109.5 . . ?
H37A C37 H37B 109.5 . . ?
C38 C37 H37C 109.5 . . ?
H37A C37 H37C 109.5 . . ?
H37B C37 H37C 109.5 . . ?
N6 C38 C37 179.0(6) . . ?

loop_
_geom_bond_atom_site_label_1
_geom_bond_atom_site_label_2
_geom_bond_distance
_geom_bond_site_symmetry_2
_geom_bond_publ_flag
Fe1 C32 2.034(5) . ?
Fe1 C30 2.037(4) . ?
Fe1 C3 2.042(4) . ?
Fe1 C31 2.043(4) . ?
Fe1 C2 2.044(4) . ?
Fe1 C34 2.045(4) . ?
Fe1 C1 2.049(4) . ?
Fe1 C33 2.051(5) . ?
Fe1 C5 2.056(4) . ?
Fe1 C4 2.057(4) . ?
N1 C9 1.326(4) . ?
N1 C7 1.383(5) . ?
N1 C6 1.479(5) . ?
N2 C9 1.322(5) . ?
N2 C8 1.374(5) . ?
N2 C10 1.486(5) . ?
N3 C28 1.319(5) . ?
N3 C26 1.380(5) . ?
N3 C25 1.491(5) . ?
N4 C28 1.315(5) . ?
N4 C27 1.383(5) . ?
N4 C29 1.489(5) . ?
C1 C5 1.426(5) . ?
C1 C2 1.429(6) . ?
C1 H1 0.9300 . ?
C2 C3 1.417(6) . ?
C2 H2 0.9300 . ?
C3 C4 1.420(6) . ?
C3 H3 0.9300 . ?
C4 C5 1.420(5) . ?
C4 H4 0.9300 . ?
C5 C6 1.499(5) . ?
C6 H6A 0.9700 . ?
C6 H6B 0.9700 . ?
C7 C8 1.337(6) . ?
C7 H7 0.9300 . ?
C8 H8 0.9300 . ?
C9 H9 0.9300 . ?
C10 C11 1.513(5) . ?
C10 H10A 0.9700 . ?
C10 H10B 0.9700 . ?
C11 C12 1.403(5) . ?
C11 C24 1.410(5) . ?
C12 C13 1.438(5) . ?
C12 C17 1.447(5) . ?
C13 C14 1.354(6) . ?
C13 H13 0.9300 . ?
C14 C15 1.403(7) . ?
C14 H14 0.9300 . ?
C15 C16 1.347(6) . ?
C15 H15 0.9300 . ?
C16 C17 1.434(5) . ?
C16 H16 0.9300 . ?
C17 C18 1.408(5) . ?
C18 C19 1.421(6) . ?
C18 C25 1.521(6) . ?
C19 C24 1.435(6) . ?
C19 C20 1.442(6) . ?
C20 C21 1.370(7) . ?
C20 H20 0.9300 . ?
C21 C22 1.396(8) . ?
C21 H21 0.9300 . ?
C22 C23 1.335(7) . ?
C22 H22 0.9300 . ?
C23 C24 1.429(6) . ?
C23 H23 0.9300 . ?
C25 H25A 0.9700 . ?
C25 H25B 0.9700 . ?
C26 C27 1.337(6) . ?
C26 H26 0.9300 . ?
C27 H27 0.9300 . ?
C28 H28 0.9300 . ?
C29 C30 1.501(6) . ?
C29 H29A 0.9700 . ?
C29 H29B 0.9700 . ?
C30 C34 1.425(5) . ?
C30 C31 1.426(6) . ?
C31 C32 1.402(8) . ?
C31 H31 0.9300 . ?
C32 C33 1.401(8) . ?
C32 H32 0.9300 . ?
C33 C34 1.420(6) . ?
C33 H33 0.9300 . ?
C34 H34 0.9300 . ?
P1 F2' 1.530(7) . ?
P1 F3 1.547(7) . ?
P1 F2 1.552(7) . ?
P1 F5' 1.555(6) . ?
P1 F6' 1.562(7) . ?
P1 F4' 1.564(7) . ?
P1 F6 1.566(8) . ?
P1 F4 1.568(6) . ?
P1 F1 1.577(7) . ?
P1 F3' 1.590(6) . ?
P1 F5 1.592(7) . ?
P1 F1' 1.600(7) . ?
P2 F9 1.570(4) . ?
P2 F10 1.571(5) . ?
P2 F8 1.576(4) . ?
P2 F10' 1.578(9) . ?
P2 F11' 1.582(8) . ?
P2 F7 1.582(5) . ?
P2 F9' 1.588(8) . ?
P2 F11 1.595(4) . ?
P2 F12 1.598(6) . ?
P2 F7' 1.606(11) . ?
P2 F8' 1.611(8) . ?
P2 F12' 1.638(10) . ?
N5 C36 1.137(8) . ?
C35 C36 1.418(9) . ?
C35 H35A 0.9600 . ?
C35 H35B 0.9600 . ?
C35 H35C 0.9600 . ?
N6 C38 1.122(6) . ?
C37 C38 1.456(7) . ?
C37 H37A 0.9600 . ?
C37 H37B 0.9600 . ?
C37 H37C 0.9600 . ?

loop_
_geom_torsion_atom_site_label_1
_geom_torsion_atom_site_label_2
_geom_torsion_atom_site_label_3
_geom_torsion_atom_site_label_4
_geom_torsion
_geom_torsion_site_symmetry_1
_geom_torsion_site_symmetry_2
_geom_torsion_site_symmetry_3
_geom_torsion_site_symmetry_4
_geom_torsion_publ_flag
C32 Fe1 C1 C5 -158.5(3) . . . . ?
C30 Fe1 C1 C5 -45.6(9) . . . . ?
C3 Fe1 C1 C5 81.8(3) . . . . ?
C31 Fe1 C1 C5 167.8(4) . . . . ?
C2 Fe1 C1 C5 119.8(4) . . . . ?
C34 Fe1 C1 C5 -76.2(3) . . . . ?
C33 Fe1 C1 C5 -116.1(3) . . . . ?
C4 Fe1 C1 C5 37.9(2) . . . . ?
C32 Fe1 C1 C2 81.7(4) . . . . ?
C30 Fe1 C1 C2 -165.4(7) . . . . ?
C3 Fe1 C1 C2 -38.0(3) . . . . ?
C31 Fe1 C1 C2 48.0(5) . . . . ?
C34 Fe1 C1 C2 164.0(3) . . . . ?
C33 Fe1 C1 C2 124.1(3) . . . . ?
C5 Fe1 C1 C2 -119.8(4) . . . . ?
C4 Fe1 C1 C2 -81.9(3) . . . . ?
C5 C1 C2 C3 0.5(4) . . . . ?
Fe1 C1 C2 C3 59.7(3) . . . . ?
C5 C1 C2 Fe1 -59.2(3) . . . . ?
C32 Fe1 C2 C3 127.6(3) . . . . ?
C30 Fe1 C2 C3 55.3(5) . . . . ?
C31 Fe1 C2 C3 86.1(3) . . . . ?
C34 Fe1 C2 C3 -173.0(6) . . . . ?
C1 Fe1 C2 C3 -118.5(4) . . . . ?
C33 Fe1 C2 C3 166.1(3) . . . . ?
C5 Fe1 C2 C3 -81.1(3) . . . . ?
C4 Fe1 C2 C3 -37.6(3) . . . . ?
C32 Fe1 C2 C1 -113.9(3) . . . . ?
C30 Fe1 C2 C1 173.7(3) . . . . ?
C3 Fe1 C2 C1 118.5(4) . . . . ?
C31 Fe1 C2 C1 -155.5(3) . . . . ?
C34 Fe1 C2 C1 -54.6(8) . . . . ?
C33 Fe1 C2 C1 -75.4(3) . . . . ?
C5 Fe1 C2 C1 37.3(2) . . . . ?
C4 Fe1 C2 C1 80.9(3) . . . . ?
C1 C2 C3 C4 0.2(5) . . . . ?
Fe1 C2 C3 C4 59.9(3) . . . . ?
C1 C2 C3 Fe1 -59.8(3) . . . . ?
C32 Fe1 C3 C2 -69.9(4) . . . . ?
C30 Fe1 C3 C2 -152.8(3) . . . . ?
C31 Fe1 C3 C2 -110.1(3) . . . . ?
C34 Fe1 C3 C2 175.7(4) . . . . ?
C1 Fe1 C3 C2 38.3(3) . . . . ?
C33 Fe1 C3 C2 -41.1(8) . . . . ?
C5 Fe1 C3 C2 82.2(3) . . . . ?
C4 Fe1 C3 C2 119.3(4) . . . . ?
C32 Fe1 C3 C4 170.9(3) . . . . ?
C30 Fe1 C3 C4 88.0(3) . . . . ?
C31 Fe1 C3 C4 130.7(3) . . . . ?
C2 Fe1 C3 C4 -119.3(4) . . . . ?
C34 Fe1 C3 C4 56.5(5) . . . . ?
C1 Fe1 C3 C4 -81.0(3) . . . . ?
C33 Fe1 C3 C4 -160.4(6) . . . . ?
C5 Fe1 C3 C4 -37.1(2) . . . . ?
C2 C3 C4 C5 -0.8(5) . . . . ?
Fe1 C3 C4 C5 58.9(3) . . . . ?
C2 C3 C4 Fe1 -59.6(3) . . . . ?
C32 Fe1 C4 C5 -148.8(7) . . . . ?
C30 Fe1 C4 C5 128.9(2) . . . . ?
C3 Fe1 C4 C5 -120.1(3) . . . . ?
C31 Fe1 C4 C5 171.4(2) . . . . ?
C2 Fe1 C4 C5 -82.4(2) . . . . ?
C34 Fe1 C4 C5 85.0(3) . . . . ?
C1 Fe1 C4 C5 -38.2(2) . . . . ?
C33 Fe1 C4 C5 46.2(5) . . . . ?
C32 Fe1 C4 C3 -28.7(8) . . . . ?
C30 Fe1 C4 C3 -111.0(3) . . . . ?
C31 Fe1 C4 C3 -68.5(3) . . . . ?
C2 Fe1 C4 C3 37.7(3) . . . . ?
C34 Fe1 C4 C3 -154.9(3) . . . . ?
C1 Fe1 C4 C3 81.9(3) . . . . ?
C33 Fe1 C4 C3 166.3(4) . . . . ?
C5 Fe1 C4 C3 120.1(3) . . . . ?
C3 C4 C5 C1 1.1(4) . . . . ?
Fe1 C4 C5 C1 59.5(3) . . . . ?
C3 C4 C5 C6 173.9(4) . . . . ?
Fe1 C4 C5 C6 -127.6(4) . . . . ?
C3 C4 C5 Fe1 -58.5(3) . . . . ?
C2 C1 C5 C4 -1.0(4) . . . . ?
Fe1 C1 C5 C4 -59.8(3) . . . . ?
C2 C1 C5 C6 -173.4(4) . . . . ?
Fe1 C1 C5 C6 127.7(4) . . . . ?
C2 C1 C5 Fe1 58.9(3) . . . . ?
C32 Fe1 C5 C4 162.7(4) . . . . ?
C30 Fe1 C5 C4 -72.9(3) . . . . ?
C3 Fe1 C5 C4 37.2(2) . . . . ?
C31 Fe1 C5 C4 -32.3(9) . . . . ?
C2 Fe1 C5 C4 80.9(3) . . . . ?
C34 Fe1 C5 C4 -115.4(2) . . . . ?
C1 Fe1 C5 C4 118.5(3) . . . . ?
C33 Fe1 C5 C4 -159.5(3) . . . . ?
C32 Fe1 C5 C1 44.3(5) . . . . ?
C30 Fe1 C5 C1 168.6(2) . . . . ?
C3 Fe1 C5 C1 -81.3(3) . . . . ?
C31 Fe1 C5 C1 -150.8(8) . . . . ?
C2 Fe1 C5 C1 -37.5(2) . . . . ?
C34 Fe1 C5 C1 126.1(2) . . . . ?
C33 Fe1 C5 C1 82.0(3) . . . . ?
C4 Fe1 C5 C1 -118.5(3) . . . . ?
C32 Fe1 C5 C6 -79.2(6) . . . . ?
C30 Fe1 C5 C6 45.1(5) . . . . ?
C3 Fe1 C5 C6 155.3(4) . . . . ?
C31 Fe1 C5 C6 85.7(9) . . . . ?
C2 Fe1 C5 C6 -161.0(4) . . . . ?
C34 Fe1 C5 C6 2.6(4) . . . . ?
C1 Fe1 C5 C6 -123.5(5) . . . . ?
C33 Fe1 C5 C6 -41.5(4) . . . . ?
C4 Fe1 C5 C6 118.1(5) . . . . ?
C9 N1 C6 C5 -111.0(4) . . . . ?
C7 N1 C6 C5 70.9(5) . . . . ?
C4 C5 C6 N1 135.9(4) . . . . ?
C1 C5 C6 N1 -52.8(5) . . . . ?
Fe1 C5 C6 N1 43.2(5) . . . . ?
C9 N1 C7 C8 0.4(5) . . . . ?
C6 N1 C7 C8 178.8(4) . . . . ?
N1 C7 C8 N2 0.0(5) . . . . ?
C9 N2 C8 C7 -0.3(5) . . . . ?
C10 N2 C8 C7 -174.0(4) . . . . ?
C8 N2 C9 N1 0.5(4) . . . . ?
C10 N2 C9 N1 174.3(3) . . . . ?
C7 N1 C9 N2 -0.6(4) . . . . ?
C6 N1 C9 N2 -179.0(3) . . . . ?
C9 N2 C10 C11 44.6(5) . . . . ?
C8 N2 C10 C11 -142.8(4) . . . . ?
N2 C10 C11 C12 -99.1(4) . . . . ?
N2 C10 C11 C24 78.1(4) . . . . ?
C24 C11 C12 C13 179.1(3) . . . . ?
C10 C11 C12 C13 -3.7(5) . . . . ?
C24 C11 C12 C17 -4.2(5) . . . . ?
C10 C11 C12 C17 173.0(3) . . . . ?
C11 C12 C13 C14 179.0(4) . . . . ?
C17 C12 C13 C14 2.3(5) . . . . ?
C12 C13 C14 C15 -1.4(6) . . . . ?
C13 C14 C15 C16 -0.7(7) . . . . ?
C14 C15 C16 C17 1.7(7) . . . . ?
C15 C16 C17 C18 -179.4(4) . . . . ?
C15 C16 C17 C12 -0.7(6) . . . . ?
C11 C12 C17 C18 0.7(5) . . . . ?
C13 C12 C17 C18 177.5(3) . . . . ?
C11 C12 C17 C16 -178.0(3) . . . . ?
C13 C12 C17 C16 -1.2(5) . . . . ?
C16 C17 C18 C19 -177.1(3) . . . . ?
C12 C17 C18 C19 4.3(5) . . . . ?
C16 C17 C18 C25 10.5(5) . . . . ?
C12 C17 C18 C25 -168.2(3) . . . . ?
C17 C18 C19 C24 -5.8(5) . . . . ?
C25 C18 C19 C24 166.9(3) . . . . ?
C17 C18 C19 C20 175.6(4) . . . . ?
C25 C18 C19 C20 -11.7(5) . . . . ?
C18 C19 C20 C21 178.2(4) . . . . ?
C24 C19 C20 C21 -0.5(6) . . . . ?
C19 C20 C21 C22 -1.4(7) . . . . ?
C20 C21 C22 C23 2.4(8) . . . . ?
C21 C22 C23 C24 -1.4(8) . . . . ?
C12 C11 C24 C23 -177.8(4) . . . . ?
C10 C11 C24 C23 4.9(5) . . . . ?
C12 C11 C24 C19 2.7(5) . . . . ?
C10 C11 C24 C19 -174.5(3) . . . . ?
C22 C23 C24 C11 180.0(4) . . . . ?
C22 C23 C24 C19 -0.6(6) . . . . ?
C18 C19 C24 C11 2.3(5) . . . . ?
C20 C19 C24 C11 -179.0(3) . . . . ?
C18 C19 C24 C23 -177.2(3) . . . . ?
C20 C19 C24 C23 1.5(5) . . . . ?
C28 N3 C25 C18 -39.1(5) . . . . ?
C26 N3 C25 C18 132.7(4) . . . . ?
C17 C18 C25 N3 105.8(4) . . . . ?
C19 C18 C25 N3 -66.7(5) . . . . ?
C28 N3 C26 C27 0.7(5) . . . . ?
C25 N3 C26 C27 -172.2(4) . . . . ?
N3 C26 C27 N4 -0.4(5) . . . . ?
C28 N4 C27 C26 0.0(5) . . . . ?
C29 N4 C27 C26 167.9(4) . . . . ?
C27 N4 C28 N3 0.5(5) . . . . ?
C29 N4 C28 N3 -168.1(3) . . . . ?
C26 N3 C28 N4 -0.8(5) . . . . ?
C25 N3 C28 N4 172.5(4) . . . . ?
C28 N4 C29 C30 85.9(5) . . . . ?
C27 N4 C29 C30 -80.3(5) . . . . ?
N4 C29 C30 C34 -63.9(5) . . . . ?
N4 C29 C30 C31 112.5(4) . . . . ?
N4 C29 C30 Fe1 -155.4(3) . . . . ?
C32 Fe1 C30 C34 80.6(3) . . . . ?
C3 Fe1 C30 C34 -159.9(3) . . . . ?
C31 Fe1 C30 C34 117.7(4) . . . . ?
C2 Fe1 C30 C34 162.5(3) . . . . ?
C1 Fe1 C30 C34 -37.2(9) . . . . ?
C33 Fe1 C30 C34 37.4(3) . . . . ?
C5 Fe1 C30 C34 -74.8(3) . . . . ?
C4 Fe1 C30 C34 -116.1(3) . . . . ?
C32 Fe1 C30 C31 -37.1(3) . . . . ?
C3 Fe1 C30 C31 82.4(3) . . . . ?
C2 Fe1 C30 C31 44.8(5) . . . . ?
C34 Fe1 C30 C31 -117.7(4) . . . . ?
C1 Fe1 C30 C31 -154.9(7) . . . . ?
C33 Fe1 C30 C31 -80.3(3) . . . . ?
C5 Fe1 C30 C31 167.5(3) . . . . ?
C4 Fe1 C30 C31 126.2(3) . . . . ?
C32 Fe1 C30 C29 -158.7(4) . . . . ?
C3 Fe1 C30 C29 -39.2(4) . . . . ?
C31 Fe1 C30 C29 -121.6(5) . . . . ?
C2 Fe1 C30 C29 -76.8(5) . . . . ?
C34 Fe1 C30 C29 120.7(4) . . . . ?
C1 Fe1 C30 C29 83.4(9) . . . . ?
C33 Fe1 C30 C29 158.1(4) . . . . ?
C5 Fe1 C30 C29 45.9(4) . . . . ?
C4 Fe1 C30 C29 4.6(4) . . . . ?
C34 C30 C31 C32 -1.4(5) . . . . ?
C29 C30 C31 C32 -178.4(4) . . . . ?
Fe1 C30 C31 C32 58.9(3) . . . . ?
C34 C30 C31 Fe1 -60.3(3) . . . . ?
C29 C30 C31 Fe1 122.7(4) . . . . ?
C30 Fe1 C31 C32 -119.7(5) . . . . ?
C3 Fe1 C31 C32 125.4(4) . . . . ?
C2 Fe1 C31 C32 82.7(4) . . . . ?
C34 Fe1 C31 C32 -81.1(4) . . . . ?
C1 Fe1 C31 C32 50.0(6) . . . . ?
C33 Fe1 C31 C32 -37.2(3) . . . . ?
C5 Fe1 C31 C32 -169.1(7) . . . . ?
C4 Fe1 C31 C32 164.5(3) . . . . ?
C32 Fe1 C31 C30 119.7(5) . . . . ?
C3 Fe1 C31 C30 -114.9(3) . . . . ?
C2 Fe1 C31 C30 -157.6(3) . . . . ?
C34 Fe1 C31 C30 38.6(3) . . . . ?
C1 Fe1 C31 C30 169.8(3) . . . . ?
C33 Fe1 C31 C30 82.5(3) . . . . ?
C5 Fe1 C31 C30 -49.4(9) . . . . ?
C4 Fe1 C31 C30 -75.7(3) . . . . ?
C30 C31 C32 C33 1.4(6) . . . . ?
Fe1 C31 C32 C33 60.1(4) . . . . ?
C30 C31 C32 Fe1 -58.7(3) . . . . ?
C30 Fe1 C32 C33 -82.0(3) . . . . ?
C3 Fe1 C32 C33 167.2(3) . . . . ?
C31 Fe1 C32 C33 -119.7(4) . . . . ?
C2 Fe1 C32 C33 128.0(3) . . . . ?
C34 Fe1 C32 C33 -37.9(3) . . . . ?
C1 Fe1 C32 C33 85.9(3) . . . . ?
C5 Fe1 C32 C33 55.3(5) . . . . ?
C4 Fe1 C32 C33 -170.3(6) . . . . ?
C30 Fe1 C32 C31 37.7(3) . . . . ?
C3 Fe1 C32 C31 -73.1(4) . . . . ?
C2 Fe1 C32 C31 -112.3(3) . . . . ?
C34 Fe1 C32 C31 81.9(3) . . . . ?
C1 Fe1 C32 C31 -154.4(3) . . . . ?
C33 Fe1 C32 C31 119.7(4) . . . . ?
C5 Fe1 C32 C31 175.0(3) . . . . ?
C4 Fe1 C32 C31 -50.6(8) . . . . ?
C31 C32 C33 C34 -0.8(6) . . . . ?
Fe1 C32 C33 C34 59.1(3) . . . . ?
C31 C32 C33 Fe1 -59.9(4) . . . . ?
C30 Fe1 C33 C32 81.5(3) . . . . ?
C3 Fe1 C33 C32 -37.5(8) . . . . ?
C31 Fe1 C33 C32 37.3(3) . . . . ?
C2 Fe1 C33 C32 -69.2(4) . . . . ?
C34 Fe1 C33 C32 119.1(4) . . . . ?
C1 Fe1 C33 C32 -110.8(3) . . . . ?
C5 Fe1 C33 C32 -153.5(3) . . . . ?
C4 Fe1 C33 C32 173.8(4) . . . . ?
C32 Fe1 C33 C34 -119.1(4) . . . . ?
C30 Fe1 C33 C34 -37.6(2) . . . . ?
C3 Fe1 C33 C34 -156.6(6) . . . . ?
C31 Fe1 C33 C34 -81.8(3) . . . . ?
C2 Fe1 C33 C34 171.7(2) . . . . ?
C1 Fe1 C33 C34 130.1(3) . . . . ?
C5 Fe1 C33 C34 87.4(3) . . . . ?
C4 Fe1 C33 C34 54.7(5) . . . . ?
C32 C33 C34 C30 -0.2(5) . . . . ?
Fe1 C33 C34 C30 58.9(3) . . . . ?
C32 C33 C34 Fe1 -59.0(3) . . . . ?
C31 C30 C34 C33 1.0(4) . . . . ?
C29 C30 C34 C33 178.0(4) . . . . ?
Fe1 C30 C34 C33 -59.3(3) . . . . ?
C31 C30 C34 Fe1 60.3(3) . . . . ?
C29 C30 C34 Fe1 -122.7(4) . . . . ?
C32 Fe1 C34 C33 37.4(3) . . . . ?
C30 Fe1 C34 C33 119.7(4) . . . . ?
C3 Fe1 C34 C33 164.1(4) . . . . ?
C31 Fe1 C34 C33 81.0(3) . . . . ?
C2 Fe1 C34 C33 -26.5(8) . . . . ?
C1 Fe1 C34 C33 -69.8(4) . . . . ?
C5 Fe1 C34 C33 -112.5(3) . . . . ?
C4 Fe1 C34 C33 -156.2(3) . . . . ?
C32 Fe1 C34 C30 -82.2(3) . . . . ?
C3 Fe1 C34 C30 44.4(5) . . . . ?
C31 Fe1 C34 C30 -38.7(3) . . . . ?
C2 Fe1 C34 C30 -146.1(6) . . . . ?
C1 Fe1 C34 C30 170.5(2) . . . . ?
C33 Fe1 C34 C30 -119.7(4) . . . . ?
C5 Fe1 C34 C30 127.9(2) . . . . ?
C4 Fe1 C34 C30 84.2(3) . . . . ?
